data_7241205
loop_
_publ_author_name
'Hammer, Arden C.'
'Jia, Xiwen'
'Zeller, Matthias'
'Coughlin, Ezra John'
'Zhang, Weiguo'
'Oertel, Catherine M.'

_publ_section_title
;
 Ligand Geometry Directs the Packing and Symmetry of One-Dimensional
 Helical Motifs in Lead Oxide Naphthoates and Biphenylcarboxylates
;
_journal_name_full CrystEngComm
_journal_paper_doi 10.1039/D0CE01150A
_journal_year 2020
_chemical_formula_sum 'C22 H14 O5 Pb2'
_chemical_formula_weight 772.71
_space_group_crystal_system tetragonal
_space_group_IT_number 88
_space_group_name_Hall '-I 4ad'
_space_group_name_H-M_alt 'I 41/a :2'
_atom_sites_solution_hydrogens geom
_atom_sites_solution_primary direct
_atom_sites_solution_secondary difmap
_audit_creation_method SHELXL-2016/6
_audit_update_record
;
2019-11-22 deposited with the CCDC.	2020-09-10 downloaded from the CCDC.
;
_cell_angle_alpha 90
_cell_angle_beta 90
_cell_angle_gamma 90
_cell_formula_units_Z 16
_cell_length_a 27.1581(11)
_cell_length_b 27.1581(11)
_cell_length_c 10.8428(5)
_cell_measurement_reflns_used 9386
_cell_measurement_temperature 150(2)
_cell_measurement_theta_max 33.1071
_cell_measurement_theta_min 3.2933
_cell_volume 7997.2(6)
_computing_cell_refinement 'SAINT V8.37A (Bruker, 2016)'
_computing_data_collection 'Apex3 v2016.9-0 (Bruker, 2016)'
_computing_data_reduction 'SAINT V8.37A (Bruker, 2016)'
_computing_structure_refinement
;  
SHELXL-2016/6 (Sheldrick, 2015, 2016), 
SHELXLE Rev714 (H\"ubschle et al., 2011)
;
_computing_structure_solution 'SHELXS-97 (Sheldrick, 2008)'
_diffrn_ambient_temperature 150(2)
_diffrn_measured_fraction_theta_full 0.998
_diffrn_measured_fraction_theta_max 0.998
_diffrn_measurement_device_type 'Bruker AXS D8 Quest CMOS diffractometer'
_diffrn_measurement_method 'omega and phi scans'
_diffrn_radiation_monochromator 'Triumph curved graphite crystal'
_diffrn_radiation_type MoK\a
_diffrn_radiation_wavelength 0.71073
_diffrn_reflns_av_R_equivalents 0.0445
_diffrn_reflns_av_unetI/netI 0.0200
_diffrn_reflns_Laue_measured_fraction_full 0.998
_diffrn_reflns_Laue_measured_fraction_max 0.998
_diffrn_reflns_limit_h_max 41
_diffrn_reflns_limit_h_min -41
_diffrn_reflns_limit_k_max 41
_diffrn_reflns_limit_k_min -41
_diffrn_reflns_limit_l_max 15
_diffrn_reflns_limit_l_min -16
_diffrn_reflns_number 179634
_diffrn_reflns_point_group_measured_fraction_full 0.998
_diffrn_reflns_point_group_measured_fraction_max 0.998
_diffrn_reflns_theta_full 25.242
_diffrn_reflns_theta_max 33.180
_diffrn_reflns_theta_min 3.293
_diffrn_source 'sealed tube X-ray source'
_exptl_absorpt_coefficient_mu 16.851
_exptl_absorpt_correction_T_max 0.1463
_exptl_absorpt_correction_T_min 0.0575
_exptl_absorpt_correction_type multi-scan
_exptl_absorpt_process_details
;
 SADABS 2016/2: Krause, L., Herbst-Irmer, R., Sheldrick G.M. & Stalke D.,
 J. Appl. Cryst. 48 (2015) 3-10
;
_exptl_crystal_colour colourless
_exptl_crystal_density_diffrn 2.567
_exptl_crystal_description needle
_exptl_crystal_F_000 5600
_exptl_crystal_size_max 0.550
_exptl_crystal_size_mid 0.050
_exptl_crystal_size_min 0.050
_refine_diff_density_max 3.542
_refine_diff_density_min -2.334
_refine_diff_density_rms 0.214
_refine_ls_extinction_method none
_refine_ls_goodness_of_fit_ref 1.142
_refine_ls_hydrogen_treatment constr
_refine_ls_matrix_type full
_refine_ls_number_parameters 262
_refine_ls_number_reflns 7627
_refine_ls_number_restraints 0
_refine_ls_restrained_S_all 1.142
_refine_ls_R_factor_all 0.0441
_refine_ls_R_factor_gt 0.0314
_refine_ls_shift/su_max 0.001
_refine_ls_shift/su_mean 0.000
_refine_ls_structure_factor_coef Fsqd
_refine_ls_weighting_details 'w=1/[\s^2^(Fo^2^)+(0.0070P)^2^+179.4707P] where P=(Fo^2^+2Fc^2^)/3'
_refine_ls_weighting_scheme calc
_refine_ls_wR_factor_gt 0.0621
_refine_ls_wR_factor_ref 0.0696
_reflns_Friedel_coverage 0.000
_reflns_number_gt 6421
_reflns_number_total 7627
_reflns_threshold_expression 'I > 2\s(I)'
_cod_data_source_file d0ce01150a2.cif
_cod_data_source_block lead_oxide_1-naphthoate(1)
_cod_original_cell_volume 7997.2(7)
_cod_original_sg_symbol_H-M 'I 41/a'
_cod_database_code 7241205
_shelx_shelxl_version_number 2016/6
_shelx_space_group_comment
;
The symmetry employed for this shelxl refinement is uniquely defined
by the following loop, which should always be used as a source of
symmetry information in preference to the above space-group names.
They are only intended as comments.
;
_shelx_estimated_absorpt_t_min 0.039
_shelx_estimated_absorpt_t_max 0.486

loop_
_space_group_symop_operation_xyz
'x, y, z'
'-x+1/2, -y, z+1/2'
'-y+3/4, x+1/4, z+1/4'
'y+3/4, -x+3/4, z+3/4'
'x+1/2, y+1/2, z+1/2'
'-x+1, -y+1/2, z+1'
'-y+5/4, x+3/4, z+3/4'
'y+5/4, -x+5/4, z+5/4'
'-x, -y, -z'
'x-1/2, y, -z-1/2'
'y-3/4, -x-1/4, -z-1/4'
'-y-3/4, x-3/4, -z-3/4'
'-x+1/2, -y+1/2, -z+1/2'
'x, y+1/2, -z'
'y-1/4, -x+1/4, -z+1/4'
'-y-1/4, x-1/4, -z-1/4'

loop_
_atom_site_label
_atom_site_type_symbol
_atom_site_fract_x
_atom_site_fract_y
_atom_site_fract_z
_atom_site_U_iso_or_equiv
_atom_site_adp_type
_atom_site_occupancy
_atom_site_site_symmetry_order
_atom_site_calc_flag
_atom_site_refinement_flags_posn
_atom_site_refinement_flags_adp
_atom_site_refinement_flags_occupancy
_atom_site_disorder_assembly
_atom_site_disorder_group
Pb1 Pb 0.76654(2) 0.43432(2) 0.45254(2) 0.01865(4) Uani 1 1 d . . . . .
Pb2 Pb 0.72910(2) 0.43105(2) 0.11053(2) 0.02011(4) Uani 1 1 d . . . . .
O1 O 0.74744(12) 0.47823(12) 0.2821(3) 0.0166(6) Uani 1 1 d . . . . .
O2 O 0.67808(15) 0.42051(15) 0.4543(4) 0.0287(8) Uani 1 1 d . . . . .
O3 O 0.70433(14) 0.37031(15) 0.3074(4) 0.0284(8) Uani 1 1 d . . . . .
O4 O 0.64769(15) 0.46612(17) 0.1537(4) 0.0317(8) Uani 1 1 d . . . . .
O5 O 0.66595(15) 0.49087(17) -0.0352(4) 0.0324(9) Uani 1 1 d . . . . .
C1 C 0.67020(18) 0.38709(18) 0.3715(5) 0.0227(9) Uani 1 1 d . . . . .
C2 C 0.61733(18) 0.37007(18) 0.3558(5) 0.0232(9) Uani 1 1 d . . . . .
C3 C 0.5861(2) 0.3787(2) 0.4538(6) 0.0325(12) Uani 1 1 d . . . . .
H3 H 0.598643 0.394359 0.525567 0.039 Uiso 1 1 calc R U . . .
C4 C 0.5359(2) 0.3649(3) 0.4502(7) 0.0387(14) Uani 1 1 d . . . . .
H4 H 0.515279 0.370129 0.519765 0.046 Uiso 1 1 calc R U . . .
C5 C 0.5176(2) 0.3442(2) 0.3463(7) 0.0362(13) Uani 1 1 d . . . . .
H5 H 0.483595 0.335934 0.343146 0.043 Uiso 1 1 calc R U . . .
C6 C 0.54745(19) 0.33448(18) 0.2427(6) 0.0269(10) Uani 1 1 d . . . . .
C7 C 0.5271(2) 0.3116(2) 0.1371(7) 0.0364(13) Uani 1 1 d . . . . .
H7 H 0.493292 0.302630 0.136467 0.044 Uiso 1 1 calc R U . . .
C8 C 0.5558(3) 0.3023(3) 0.0360(7) 0.0416(15) Uani 1 1 d . . . . .
H8 H 0.541823 0.287408 -0.035225 0.050 Uiso 1 1 calc R U . . .
C9 C 0.6061(3) 0.3149(2) 0.0380(7) 0.0390(14) Uani 1 1 d . . . . .
H9 H 0.625793 0.308514 -0.032651 0.047 Uiso 1 1 calc R U . . .
C10 C 0.6273(2) 0.3362(2) 0.1399(6) 0.0302(11) Uani 1 1 d . . . . .
H10 H 0.661448 0.343724 0.139196 0.036 Uiso 1 1 calc R U . . .
C11 C 0.5987(2) 0.34716(19) 0.2465(5) 0.0262(10) Uani 1 1 d . . . . .
C12 C 0.63709(19) 0.48911(19) 0.0566(5) 0.0241(9) Uani 1 1 d . . . . .
C13 C 0.58950(18) 0.5184(2) 0.0505(5) 0.0244(9) Uani 1 1 d . . . . .
C14 C 0.5833(2) 0.5487(2) -0.0508(6) 0.0315(11) Uani 1 1 d . . . . .
H14 H 0.608747 0.549640 -0.110820 0.038 Uiso 1 1 calc R U . . .
C15 C 0.5417(2) 0.5779(2) -0.0696(7) 0.0382(14) Uani 1 1 d . . . . .
H15 H 0.539589 0.598484 -0.140239 0.046 Uiso 1 1 calc R U . . .
C16 C 0.5046(2) 0.5767(3) 0.0130(7) 0.0397(14) Uani 1 1 d . . . . .
H16 H 0.475985 0.595981 -0.000965 0.048 Uiso 1 1 calc R U . . .
C17 C 0.5077(2) 0.5477(2) 0.1185(6) 0.0319(12) Uani 1 1 d . . . . .
C18 C 0.4687(2) 0.5478(3) 0.2079(7) 0.0393(14) Uani 1 1 d . . . . .
H18 H 0.440562 0.567932 0.194994 0.047 Uiso 1 1 calc R U . . .
C19 C 0.4714(3) 0.5194(3) 0.3103(7) 0.0411(15) Uani 1 1 d . . . . .
H19 H 0.445334 0.520129 0.368667 0.049 Uiso 1 1 calc R U . . .
C20 C 0.5123(3) 0.4891(3) 0.3312(6) 0.0410(14) Uani 1 1 d . . . . .
H20 H 0.513476 0.469419 0.403664 0.049 Uiso 1 1 calc R U . . .
C21 C 0.5512(2) 0.4872(2) 0.2481(5) 0.0304(11) Uani 1 1 d . . . . .
H21 H 0.578272 0.465863 0.263511 0.036 Uiso 1 1 calc R U . . .
C22 C 0.5508(2) 0.5167(2) 0.1405(5) 0.0271(10) Uani 1 1 d . . . . .

loop_
_atom_site_aniso_label
_atom_site_aniso_U_11
_atom_site_aniso_U_22
_atom_site_aniso_U_33
_atom_site_aniso_U_23
_atom_site_aniso_U_13
_atom_site_aniso_U_12
Pb1 0.02164(8) 0.02060(8) 0.01371(7) 0.00193(6) 0.00066(6) 0.00321(6)
Pb2 0.02512(8) 0.02117(8) 0.01405(7) -0.00218(6) 0.00244(6) -0.00481(6)
O1 0.0183(14) 0.0198(14) 0.0115(13) 0.0005(11) 0.0004(11) 0.0000(11)
O2 0.0317(19) 0.0303(19) 0.0241(18) -0.0030(15) 0.0013(15) 0.0004(15)
O3 0.0255(18) 0.0283(18) 0.031(2) 0.0029(16) 0.0034(15) 0.0003(14)
O4 0.0297(19) 0.044(2) 0.0215(18) -0.0025(17) -0.0032(15) 0.0023(17)
O5 0.0251(18) 0.046(2) 0.026(2) -0.0022(17) 0.0059(15) -0.0038(17)
C1 0.023(2) 0.023(2) 0.023(2) 0.0072(17) 0.0003(17) -0.0026(17)
C2 0.023(2) 0.022(2) 0.025(2) 0.0042(18) 0.0019(18) -0.0024(17)
C3 0.029(3) 0.037(3) 0.032(3) 0.001(2) 0.004(2) -0.001(2)
C4 0.029(3) 0.046(3) 0.041(3) 0.000(3) 0.013(3) 0.001(2)
C5 0.022(2) 0.038(3) 0.048(4) 0.005(3) 0.008(2) 0.000(2)
C6 0.024(2) 0.018(2) 0.039(3) 0.004(2) -0.001(2) 0.0007(17)
C7 0.027(3) 0.030(3) 0.052(4) -0.004(3) -0.007(3) 0.000(2)
C8 0.039(3) 0.041(3) 0.045(4) -0.009(3) -0.005(3) 0.003(3)
C9 0.041(3) 0.038(3) 0.038(3) -0.013(3) -0.003(3) 0.004(3)
C10 0.029(3) 0.030(3) 0.032(3) -0.001(2) 0.004(2) -0.002(2)
C11 0.027(2) 0.021(2) 0.030(3) 0.0014(19) 0.000(2) -0.0006(18)
C12 0.027(2) 0.027(2) 0.018(2) 0.0009(18) -0.0055(18) -0.0118(18)
C13 0.021(2) 0.031(2) 0.020(2) -0.0025(19) -0.0003(17) -0.0059(18)
C14 0.032(3) 0.036(3) 0.027(3) 0.000(2) -0.002(2) -0.003(2)
C15 0.037(3) 0.036(3) 0.042(4) 0.007(3) -0.006(3) 0.002(2)
C16 0.033(3) 0.039(3) 0.048(4) 0.002(3) -0.004(3) 0.005(2)
C17 0.025(2) 0.030(3) 0.041(3) -0.008(2) 0.006(2) -0.004(2)
C18 0.027(3) 0.043(3) 0.047(4) -0.004(3) 0.007(3) 0.000(2)
C19 0.038(3) 0.046(4) 0.039(3) -0.004(3) 0.009(3) -0.009(3)
C20 0.042(3) 0.049(4) 0.032(3) 0.001(3) 0.009(3) -0.007(3)
C21 0.030(3) 0.033(3) 0.027(3) 0.003(2) 0.002(2) 0.000(2)
C22 0.027(2) 0.029(2) 0.025(2) -0.002(2) 0.0033(19) -0.0062(19)

loop_
_atom_type_symbol
_atom_type_description
_atom_type_scat_dispersion_real
_atom_type_scat_dispersion_imag
_atom_type_scat_source
C C 0.0033 0.0016 'International Tables Vol C Tables 4.2.6.8 and 6.1.1.4'
H H 0.0000 0.0000 'International Tables Vol C Tables 4.2.6.8 and 6.1.1.4'
O O 0.0106 0.0060 'International Tables Vol C Tables 4.2.6.8 and 6.1.1.4'
Pb Pb -3.3944 10.1111 'International Tables Vol C Tables 4.2.6.8 and 6.1.1.4'

loop_
_geom_angle_atom_site_label_1
_geom_angle_atom_site_label_2
_geom_angle_atom_site_label_3
_geom_angle
_geom_angle_site_symmetry_1
_geom_angle_site_symmetry_3
_geom_angle_publ_flag
O1 Pb1 O1 77.12(8) . 8_454 ?
O1 Pb1 O2 82.01(13) . . ?
O1 Pb1 O2 70.95(12) 8_454 . ?
O1 Pb1 O5 78.57(12) . 2_665 ?
O1 Pb1 O5 71.71(12) 8_454 2_665 ?
O2 Pb1 O5 140.82(13) . 2_665 ?
O1 Pb1 Pb2 41.39(8) . 8_454 ?
O1 Pb1 Pb2 41.69(8) 8_454 8_454 ?
O2 Pb1 Pb2 56.13(10) . 8_454 ?
O5 Pb1 Pb2 87.65(9) 2_665 8_454 ?
O1 Pb2 O1 75.83(8) 7_544 . ?
O1 Pb2 O4 102.69(13) 7_544 . ?
O1 Pb2 O4 79.94(12) . . ?
O1 Pb2 Pb1 40.39(8) 7_544 7_544 ?
O1 Pb2 Pb1 41.26(8) . 7_544 ?
O4 Pb2 Pb1 107.32(10) . 7_544 ?
Pb1 O1 Pb1 111.19(13) . 7_544 ?
Pb1 O1 Pb2 98.22(12) . 8_454 ?
Pb1 O1 Pb2 122.87(14) 7_544 8_454 ?
Pb1 O1 Pb2 114.50(13) . . ?
Pb1 O1 Pb2 97.05(12) 7_544 . ?
Pb2 O1 Pb2 113.99(13) 8_454 . ?
C1 O2 Pb1 105.4(3) . . ?
C12 O4 Pb2 103.8(3) . . ?
C12 O5 Pb1 118.7(3) . 2_664 ?
O3 C1 O2 121.4(5) . . ?
O3 C1 C2 122.0(5) . . ?
O2 C1 C2 116.6(5) . . ?
C3 C2 C11 119.6(5) . . ?
C3 C2 C1 116.3(5) . . ?
C11 C2 C1 124.0(5) . . ?
C2 C3 C4 121.8(6) . . ?
C2 C3 H3 119.1 . . ?
C4 C3 H3 119.1 . . ?
C5 C4 C3 119.2(6) . . ?
C5 C4 H4 120.4 . . ?
C3 C4 H4 120.4 . . ?
C4 C5 C6 121.9(5) . . ?
C4 C5 H5 119.0 . . ?
C6 C5 H5 119.0 . . ?
C5 C6 C7 120.1(5) . . ?
C5 C6 C11 119.4(5) . . ?
C7 C6 C11 120.5(5) . . ?
C8 C7 C6 120.5(6) . . ?
C8 C7 H7 119.8 . . ?
C6 C7 H7 119.8 . . ?
C7 C8 C9 119.6(6) . . ?
C7 C8 H8 120.2 . . ?
C9 C8 H8 120.2 . . ?
C10 C9 C8 121.4(6) . . ?
C10 C9 H9 119.3 . . ?
C8 C9 H9 119.3 . . ?
C9 C10 C11 120.8(6) . . ?
C9 C10 H10 119.6 . . ?
C11 C10 H10 119.6 . . ?
C10 C11 C2 124.8(5) . . ?
C10 C11 C6 117.1(5) . . ?
C2 C11 C6 118.1(5) . . ?
O4 C12 O5 122.3(5) . . ?
O4 C12 C13 119.4(5) . . ?
O5 C12 C13 118.2(5) . . ?
C14 C13 C22 118.0(5) . . ?
C14 C13 C12 116.7(5) . . ?
C22 C13 C12 125.2(5) . . ?
C13 C14 C15 123.6(6) . . ?
C13 C14 H14 118.2 . . ?
C15 C14 H14 118.2 . . ?
C16 C15 C14 119.6(6) . . ?
C16 C15 H15 120.2 . . ?
C14 C15 H15 120.2 . . ?
C15 C16 C17 121.0(6) . . ?
C15 C16 H16 119.5 . . ?
C17 C16 H16 119.5 . . ?
C16 C17 C18 120.7(6) . . ?
C16 C17 C22 120.6(5) . . ?
C18 C17 C22 118.7(6) . . ?
C19 C18 C17 120.8(6) . . ?
C19 C18 H18 119.6 . . ?
C17 C18 H18 119.6 . . ?
C18 C19 C20 120.7(6) . . ?
C18 C19 H19 119.6 . . ?
C20 C19 H19 119.6 . . ?
C21 C20 C19 121.3(6) . . ?
C21 C20 H20 119.4 . . ?
C19 C20 H20 119.4 . . ?
C20 C21 C22 120.5(6) . . ?
C20 C21 H21 119.8 . . ?
C22 C21 H21 119.8 . . ?
C21 C22 C13 124.9(5) . . ?
C21 C22 C17 117.9(5) . . ?
C13 C22 C17 117.2(5) . . ?

loop_
_geom_bond_atom_site_label_1
_geom_bond_atom_site_label_2
_geom_bond_distance
_geom_bond_site_symmetry_2
_geom_bond_publ_flag
Pb1 O1 2.260(3) . ?
Pb1 O1 2.294(3) 8_454 ?
Pb1 O2 2.431(4) . ?
Pb1 O5 2.740(4) 2_665 ?
Pb1 Pb2 3.4517(3) 8_454 ?
Pb2 O1 2.306(3) 7_544 ?
Pb2 O1 2.313(3) . ?
Pb2 O4 2.453(4) . ?
O2 C1 1.294(7) . ?
O3 C1 1.245(6) . ?
O4 C12 1.258(6) . ?
O5 C12 1.268(6) . ?
C1 C2 1.518(7) . ?
C2 C3 1.379(8) . ?
C2 C11 1.431(8) . ?
C3 C4 1.415(8) . ?
C3 H3 0.9500 . ?
C4 C5 1.353(10) . ?
C4 H4 0.9500 . ?
C5 C6 1.411(9) . ?
C5 H5 0.9500 . ?
C6 C7 1.415(9) . ?
C6 C11 1.435(7) . ?
C7 C8 1.369(10) . ?
C7 H7 0.9500 . ?
C8 C9 1.409(10) . ?
C8 H8 0.9500 . ?
C9 C10 1.374(9) . ?
C9 H9 0.9500 . ?
C10 C11 1.424(8) . ?
C10 H10 0.9500 . ?
C12 C13 1.519(8) . ?
C13 C14 1.382(8) . ?
C13 C22 1.436(7) . ?
C14 C15 1.395(9) . ?
C14 H14 0.9500 . ?
C15 C16 1.349(10) . ?
C15 H15 0.9500 . ?
C16 C17 1.391(10) . ?
C16 H16 0.9500 . ?
C17 C18 1.437(8) . ?
C17 C22 1.461(8) . ?
C18 C19 1.352(10) . ?
C18 H18 0.9500 . ?
C19 C20 1.402(10) . ?
C19 H19 0.9500 . ?
C20 C21 1.390(9) . ?
C20 H20 0.9500 . ?
C21 C22 1.416(8) . ?
C21 H21 0.9500 . ?

loop_
_geom_torsion_atom_site_label_1
_geom_torsion_atom_site_label_2
_geom_torsion_atom_site_label_3
_geom_torsion_atom_site_label_4
_geom_torsion
_geom_torsion_site_symmetry_1
_geom_torsion_site_symmetry_2
_geom_torsion_site_symmetry_3
_geom_torsion_site_symmetry_4
_geom_torsion_publ_flag
Pb1 O2 C1 O3 -2.6(6) . . . . ?
Pb1 O2 C1 C2 178.1(3) . . . . ?
O3 C1 C2 C3 160.2(5) . . . . ?
O2 C1 C2 C3 -20.6(7) . . . . ?
O3 C1 C2 C11 -21.2(8) . . . . ?
O2 C1 C2 C11 158.0(5) . . . . ?
C11 C2 C3 C4 0.9(9) . . . . ?
C1 C2 C3 C4 179.6(5) . . . . ?
C2 C3 C4 C5 -2.3(10) . . . . ?
C3 C4 C5 C6 2.0(10) . . . . ?
C4 C5 C6 C7 178.4(6) . . . . ?
C4 C5 C6 C11 -0.4(9) . . . . ?
C5 C6 C7 C8 179.6(6) . . . . ?
C11 C6 C7 C8 -1.5(9) . . . . ?
C6 C7 C8 C9 1.0(10) . . . . ?
C7 C8 C9 C10 0.3(11) . . . . ?
C8 C9 C10 C11 -1.2(10) . . . . ?
C9 C10 C11 C2 -178.8(6) . . . . ?
C9 C10 C11 C6 0.7(8) . . . . ?
C3 C2 C11 C10 -179.8(5) . . . . ?
C1 C2 C11 C10 1.7(8) . . . . ?
C3 C2 C11 C6 0.7(8) . . . . ?
C1 C2 C11 C6 -177.8(5) . . . . ?
C5 C6 C11 C10 179.5(5) . . . . ?
C7 C6 C11 C10 0.7(8) . . . . ?
C5 C6 C11 C2 -1.0(8) . . . . ?
C7 C6 C11 C2 -179.8(5) . . . . ?
Pb2 O4 C12 O5 -0.6(6) . . . . ?
Pb2 O4 C12 C13 -177.0(4) . . . . ?
Pb1 O5 C12 O4 -89.9(6) 2_664 . . . ?
Pb1 O5 C12 C13 86.5(5) 2_664 . . . ?
O4 C12 C13 C14 170.6(5) . . . . ?
O5 C12 C13 C14 -5.9(7) . . . . ?
O4 C12 C13 C22 -9.8(8) . . . . ?
O5 C12 C13 C22 173.6(5) . . . . ?
C22 C13 C14 C15 0.5(9) . . . . ?
C12 C13 C14 C15 -179.9(5) . . . . ?
C13 C14 C15 C16 -1.0(10) . . . . ?
C14 C15 C16 C17 1.6(10) . . . . ?
C15 C16 C17 C18 178.2(6) . . . . ?
C15 C16 C17 C22 -1.7(10) . . . . ?
C16 C17 C18 C19 179.7(7) . . . . ?
C22 C17 C18 C19 -0.4(9) . . . . ?
C17 C18 C19 C20 -0.4(11) . . . . ?
C18 C19 C20 C21 0.1(11) . . . . ?
C19 C20 C21 C22 1.1(10) . . . . ?
C20 C21 C22 C13 178.5(6) . . . . ?
C20 C21 C22 C17 -1.9(9) . . . . ?
C14 C13 C22 C21 179.1(5) . . . . ?
C12 C13 C22 C21 -0.5(9) . . . . ?
C14 C13 C22 C17 -0.5(7) . . . . ?
C12 C13 C22 C17 179.9(5) . . . . ?
C16 C17 C22 C21 -178.5(6) . . . . ?
C18 C17 C22 C21 1.6(8) . . . . ?
C16 C17 C22 C13 1.1(8) . . . . ?
C18 C17 C22 C13 -178.8(5) . . . . ?
